data_4068759
loop_
_publ_author_name
'Uddin, Md. Nazim'
'Mottalib, M. Abdul'
'Begum, Noorjahan'
'Ghosh, Shishir'
'Raha, Arun K.'
'Haworth, Daniel T.'
'Lindeman, Sergey V.'
'Siddiquee, Tasneem A.'
'Bennett, Dennis W.'
'Hogarth, Graeme'
'Nordlander, Ebbe'
'Kabir, Shariff E.'

_publ_section_title
;
 Carbon&#x2212;Phosphorus Bond Activation of Tri(2-thienyl)phosphine at
 Dirhenium and Dimanganese Centers
;
_journal_issue 5
_journal_name_full Organometallics
_journal_page_first 1514
_journal_paper_doi 10.1021/om801075p
_journal_volume 28
_journal_year 2009
_chemical_formula_sum 'C18 H9 Mn2 O6 P S3'
_chemical_formula_weight 558.28
_chemical_name_systematic
; 
 ? 
;
_space_group_IT_number 14
_symmetry_cell_setting monoclinic
_symmetry_space_group_name_Hall '-P 2yn'
_symmetry_space_group_name_H-M 'P 1 21/n 1'
_atom_sites_solution_hydrogens difmap
_atom_sites_solution_primary direct
_atom_sites_solution_secondary difmap
_audit_creation_method SHELXL-97
_cell_angle_alpha 90.00
_cell_angle_beta 113.9290(10)
_cell_angle_gamma 90.00
_cell_formula_units_Z 4
_cell_length_a 15.8855(3)
_cell_length_b 9.00200(10)
_cell_length_c 16.0108(3)
_cell_measurement_reflns_used 5375
_cell_measurement_temperature 100(2)
_cell_measurement_theta_max 61
_cell_measurement_theta_min 3
_cell_volume 2092.77(6)
_computing_cell_refinement 'SAINT v7.23A (Bruker, 2005)'
_computing_data_collection 'APEX2 v2.0-2 (Bruker, 2005)'
_computing_data_reduction 'SADABS-2004/1 (Bruker, 2005)'
_computing_molecular_graphics 'XP v5.1 (Bruker, 1998)'
_computing_publication_material 'XCIF v6.12 (Bruker, 2001)'
_computing_structure_refinement 'SHELXL-97 v.97-2 (Sheldrick, 1993-1997)'
_computing_structure_solution 'XS/SHELXTL v6.12 (Bruker, 2001)'
_diffrn_ambient_temperature 100(2)
_diffrn_measured_fraction_theta_full 0.968
_diffrn_measured_fraction_theta_max 0.968
_diffrn_measurement_device_type 'Bruker APEX2 CCD detector'
_diffrn_measurement_method '\w scans'
_diffrn_radiation_monochromator graphite
_diffrn_radiation_source 'fine-focus sealed tube'
_diffrn_radiation_type CuK\a
_diffrn_radiation_wavelength 1.54178
_diffrn_reflns_av_R_equivalents 0.0328
_diffrn_reflns_av_sigmaI/netI 0.0203
_diffrn_reflns_limit_h_max 16
_diffrn_reflns_limit_h_min -17
_diffrn_reflns_limit_k_max 10
_diffrn_reflns_limit_k_min 0
_diffrn_reflns_limit_l_max 18
_diffrn_reflns_limit_l_min 0
_diffrn_reflns_number 17370
_diffrn_reflns_theta_full 61.49
_diffrn_reflns_theta_max 61.49
_diffrn_reflns_theta_min 3.31
_exptl_absorpt_coefficient_mu 13.654
_exptl_absorpt_correction_T_max 0.2049
_exptl_absorpt_correction_T_min 0.0558
_exptl_absorpt_correction_type numerical
_exptl_crystal_colour orange
_exptl_crystal_density_diffrn 1.772
_exptl_crystal_density_method 'not measured'
_exptl_crystal_description block
_exptl_crystal_F_000 1112
_exptl_crystal_size_max 0.50
_exptl_crystal_size_mid 0.24
_exptl_crystal_size_min 0.17
_refine_diff_density_max 0.347
_refine_diff_density_min -0.258
_refine_diff_density_rms 0.053
_refine_ls_extinction_coef 0.00087(6)
_refine_ls_extinction_expression Fc^*^=kFc[1+0.001xFc^2^\l^3^/sin(2\q)]^-1/4^
_refine_ls_extinction_method SHELXL
_refine_ls_goodness_of_fit_ref 1.038
_refine_ls_hydrogen_treatment mixed
_refine_ls_matrix_type full
_refine_ls_number_parameters 313
_refine_ls_number_reflns 3137
_refine_ls_number_restraints 0
_refine_ls_restrained_S_all 1.038
_refine_ls_R_factor_all 0.0235
_refine_ls_R_factor_gt 0.0226
_refine_ls_shift/su_max 0.130
_refine_ls_shift/su_mean 0.008
_refine_ls_structure_factor_coef Fsqd
_refine_ls_weighting_details 'calc w=1/[\s^2^(Fo^2^)+(0.0272P)^2^+1.7782P] where P=(Fo^2^+2Fc^2^)/3'
_refine_ls_weighting_scheme calc
_refine_ls_wR_factor_gt 0.0544
_refine_ls_wR_factor_ref 0.0548
_reflns_number_gt 3046
_reflns_number_total 3137
_reflns_threshold_expression >2sigma(I)
_cod_data_source_file om801075p_si_007.cif
_cod_data_source_block dth_ma
_cod_original_sg_symbol_H-M 'P 21/n'
_cod_database_code 4068759

loop_
_symmetry_equiv_pos_as_xyz
'x, y, z'
'-x+1/2, y+1/2, -z+1/2'
'-x, -y, -z'
'x-1/2, -y-1/2, z-1/2'

loop_
_atom_site_label
_atom_site_type_symbol
_atom_site_fract_x
_atom_site_fract_y
_atom_site_fract_z
_atom_site_U_iso_or_equiv
_atom_site_adp_type
_atom_site_occupancy
_atom_site_symmetry_multiplicity
_atom_site_calc_flag
_atom_site_refinement_flags
_atom_site_disorder_assembly
_atom_site_disorder_group
Mn1 Mn 0.42280(2) 0.40584(3) 0.16145(2) 0.01168(10) Uani 1 1 d . A .
Mn2 Mn 0.38089(2) 0.02193(3) 0.13866(2) 0.01130(10) Uani 1 1 d . A .
P1 P 0.47821(3) 0.18238(6) 0.24347(3) 0.01136(13) Uani 1 1 d . . .
S1 S 0.25411(3) 0.16443(5) 0.12080(3) 0.01461(13) Uani 1 1 d . . .
O1 O 0.31966(11) 0.45197(16) 0.27917(11) 0.0228(3) Uani 1 1 d . A .
O2 O 0.31589(11) 0.64746(17) 0.03623(11) 0.0233(4) Uani 1 1 d . A .
O3 O 0.56977(11) 0.59855(18) 0.29122(12) 0.0287(4) Uani 1 1 d . A .
O4 O 0.53336(11) 0.35142(18) 0.05134(11) 0.0242(4) Uani 1 1 d . A .
O5 O 0.52958(11) -0.1308(2) 0.10858(11) 0.0320(4) Uani 1 1 d . A .
O6 O 0.38100(11) -0.22371(16) 0.26013(10) 0.0237(3) Uani 1 1 d . A .
C1 C 0.35748(14) 0.4331(2) 0.23301(14) 0.0154(4) Uani 1 1 d . . .
C2 C 0.35809(14) 0.5550(2) 0.08425(15) 0.0164(5) Uani 1 1 d . . .
C3 C 0.51327(15) 0.5245(2) 0.24098(15) 0.0184(5) Uani 1 1 d . . .
C4 C 0.49154(14) 0.3710(2) 0.09388(15) 0.0163(5) Uani 1 1 d . . .
C5 C 0.47111(15) -0.0701(3) 0.12016(14) 0.0197(5) Uani 1 1 d . . .
C6 C 0.38192(14) -0.1252(2) 0.21390(15) 0.0161(5) Uani 1 1 d . . .
C7 C 0.33288(13) 0.2438(2) 0.08191(14) 0.0134(4) Uani 1 1 d . A .
C8 C 0.33791(14) 0.1509(2) 0.01298(14) 0.0136(4) Uani 1 1 d . . .
H8 H 0.3725(16) 0.168(3) -0.0155(16) 0.016 Uiso 1 1 d . . .
C9 C 0.28463(15) 0.0165(2) -0.00235(15) 0.0184(5) Uani 1 1 d . A .
H9 H 0.2839(16) -0.053(3) -0.0425(18) 0.022 Uiso 1 1 d . . .
C10 C 0.23767(14) 0.0048(2) 0.05396(15) 0.0169(5) Uani 1 1 d . A .
H10 H 0.1977(16) -0.076(3) 0.0558(16) 0.020 Uiso 1 1 d . . .
C11 C 0.6001(5) 0.1551(6) 0.2797(4) 0.0119(11) Uani 0.850(3) 1 d P A 1
C12 C 0.6677(13) 0.239(2) 0.2725(13) 0.021(2) Uani 0.850(3) 1 d P A 1
H12 H 0.6552 0.3357 0.2464 0.026 Uiso 0.850(3) 1 calc PR A 1
C13 C 0.7560(3) 0.1791(4) 0.3045(3) 0.0221(10) Uani 0.850(3) 1 d P A 1
H13 H 0.8074 0.2262 0.2998 0.026 Uiso 0.850(3) 1 calc PR A 1
C14 C 0.7586(2) 0.0439(5) 0.3433(3) 0.0225(9) Uani 0.850(3) 1 d P A 1
H14 H 0.8127 -0.0145 0.3710 0.027 Uiso 0.850(3) 1 calc PR A 1
S2 S 0.65150(8) -0.00800(16) 0.33610(8) 0.0226(3) Uani 0.850(3) 1 d P A 1
C11A C 0.608(3) 0.125(5) 0.290(3) 0.0119(11) Uani 0.150(3) 1 d P A 2
C12A C 0.640(3) 0.014(5) 0.319(3) 0.0226(3) Uani 0.150(3) 1 d P A 2
H12A H 0.6063 -0.0667 0.3286 0.027 Uiso 0.150(3) 1 calc PR A 2
C13A C 0.7339(17) 0.008(3) 0.339(2) 0.0225(9) Uani 0.150(3) 1 d P A 2
H13A H 0.7719 -0.0761 0.3643 0.027 Uiso 0.150(3) 1 calc PR A 2
C14A C 0.762(2) 0.128(4) 0.318(2) 0.0221(10) Uani 0.150(3) 1 d P A 2
H14A H 0.8248 0.1444 0.3278 0.026 Uiso 0.150(3) 1 calc PR A 2
S2A S 0.6747(18) 0.260(3) 0.2693(18) 0.021(2) Uani 0.150(3) 1 d P A 2
C15 C 0.4667(11) 0.1756(14) 0.3498(10) 0.0110(15) Uani 0.719(3) 1 d P A 1
C16 C 0.4020(10) 0.1164(16) 0.3717(11) 0.0155(10) Uani 0.719(3) 1 d P A 1
H16 H 0.3541 0.0565 0.3301 0.019 Uiso 0.719(3) 1 calc PR A 1
C17 C 0.4086(5) 0.1489(8) 0.4637(5) 0.0224(14) Uani 0.719(3) 1 d P A 1
H17 H 0.3669 0.1126 0.4879 0.027 Uiso 0.719(3) 1 calc PR A 1
C18 C 0.4828(5) 0.2384(7) 0.5107(4) 0.0262(13) Uani 0.719(3) 1 d P A 1
H18 H 0.4997 0.2720 0.5716 0.031 Uiso 0.719(3) 1 calc PR A 1
S3 S 0.54083(17) 0.2810(3) 0.44319(15) 0.0304(4) Uani 0.719(3) 1 d P A 1
C15A C 0.474(3) 0.200(4) 0.361(3) 0.0110(15) Uani 0.281(3) 1 d P A 2
C16A C 0.530(2) 0.268(4) 0.429(2) 0.0304(4) Uani 0.281(3) 1 d P A 2
H16A H 0.5853 0.3150 0.4327 0.037 Uiso 0.281(3) 1 calc PR A 2
C17A C 0.4991(16) 0.264(2) 0.4982(14) 0.0262(13) Uani 0.281(3) 1 d P A 2
H17A H 0.5278 0.3196 0.5530 0.031 Uiso 0.281(3) 1 calc PR A 2
C18A C 0.4280(17) 0.180(3) 0.4832(17) 0.0224(14) Uani 0.281(3) 1 d P A 2
H18A H 0.4023 0.1624 0.5265 0.027 Uiso 0.281(3) 1 calc PR A 2
S3A S 0.3874(5) 0.1061(9) 0.3786(6) 0.0155(10) Uani 0.281(3) 1 d P A 2

loop_
_atom_site_aniso_label
_atom_site_aniso_U_11
_atom_site_aniso_U_22
_atom_site_aniso_U_33
_atom_site_aniso_U_23
_atom_site_aniso_U_13
_atom_site_aniso_U_12
Mn1 0.01255(18) 0.00935(18) 0.01546(19) -0.00009(12) 0.00808(14) -0.00062(12)
Mn2 0.01104(18) 0.00991(18) 0.01432(19) 0.00000(12) 0.00656(14) 0.00047(12)
P1 0.0093(2) 0.0121(3) 0.0140(3) 0.00056(19) 0.0061(2) 0.00028(19)
S1 0.0115(2) 0.0132(3) 0.0202(3) 0.00067(19) 0.0075(2) -0.00022(19)
O1 0.0269(8) 0.0183(8) 0.0319(9) -0.0001(7) 0.0211(8) 0.0043(7)
O2 0.0305(9) 0.0147(8) 0.0223(9) 0.0023(7) 0.0082(7) 0.0029(7)
O3 0.0245(9) 0.0229(9) 0.0364(10) -0.0098(7) 0.0099(8) -0.0080(7)
O4 0.0235(8) 0.0294(9) 0.0270(9) -0.0036(7) 0.0176(7) -0.0050(7)
O5 0.0259(9) 0.0431(11) 0.0304(10) -0.0076(8) 0.0150(8) 0.0117(8)
O6 0.0345(9) 0.0134(8) 0.0255(9) 0.0044(7) 0.0147(7) 0.0017(7)
C1 0.0135(10) 0.0098(10) 0.0212(12) 0.0004(8) 0.0055(9) 0.0007(8)
C2 0.0201(11) 0.0123(11) 0.0198(12) -0.0064(9) 0.0113(10) -0.0062(9)
C3 0.0203(12) 0.0146(11) 0.0247(13) 0.0012(9) 0.0137(10) 0.0020(9)
C4 0.0153(10) 0.0125(11) 0.0193(12) 0.0003(8) 0.0053(9) -0.0039(8)
C5 0.0211(12) 0.0216(12) 0.0153(12) -0.0027(9) 0.0063(9) -0.0013(10)
C6 0.0158(11) 0.0127(11) 0.0197(12) -0.0049(9) 0.0070(9) 0.0019(8)
C7 0.0103(10) 0.0140(10) 0.0162(11) 0.0048(8) 0.0056(8) 0.0022(8)
C8 0.0129(10) 0.0139(11) 0.0126(11) 0.0027(8) 0.0037(9) -0.0006(8)
C9 0.0201(11) 0.0180(12) 0.0141(12) -0.0011(9) 0.0039(9) 0.0009(9)
C10 0.0138(10) 0.0143(11) 0.0197(12) 0.0000(8) 0.0038(9) -0.0025(9)
C11 0.0110(19) 0.013(3) 0.010(2) 0.0033(17) 0.0026(16) 0.0062(19)
C12 0.021(3) 0.017(5) 0.0305(15) 0.003(3) 0.0144(13) -0.003(3)
C13 0.0150(14) 0.031(2) 0.0222(19) -0.0028(17) 0.0100(13) -0.0045(19)
C14 0.009(2) 0.040(3) 0.0194(15) 0.0003(17) 0.0061(17) 0.0067(16)
S2 0.0160(5) 0.0227(7) 0.0301(7) 0.0110(4) 0.0104(5) 0.0091(4)
C11A 0.0110(19) 0.013(3) 0.010(2) 0.0033(17) 0.0026(16) 0.0062(19)
C12A 0.0160(5) 0.0227(7) 0.0301(7) 0.0110(4) 0.0104(5) 0.0091(4)
C13A 0.009(2) 0.040(3) 0.0194(15) 0.0003(17) 0.0061(17) 0.0067(16)
C14A 0.0150(14) 0.031(2) 0.0222(19) -0.0028(17) 0.0100(13) -0.0045(19)
S2A 0.021(3) 0.017(5) 0.0305(15) 0.003(3) 0.0144(13) -0.003(3)
C15 0.013(3) 0.007(5) 0.011(4) -0.006(3) 0.002(3) 0.000(3)
C16 0.017(3) 0.0183(13) 0.0194(16) 0.0013(10) 0.0160(12) -0.0038(15)
C17 0.020(4) 0.026(4) 0.026(4) 0.006(2) 0.015(3) 0.003(2)
C18 0.036(4) 0.040(3) 0.009(3) 0.0032(19) 0.0161(15) 0.006(3)
S3 0.0254(9) 0.0476(8) 0.0165(10) -0.0122(6) 0.0067(7) -0.0161(6)
C15A 0.013(3) 0.007(5) 0.011(4) -0.006(3) 0.002(3) 0.000(3)
C16A 0.0254(9) 0.0476(8) 0.0165(10) -0.0122(6) 0.0067(7) -0.0161(6)
C17A 0.036(4) 0.040(3) 0.009(3) 0.0032(19) 0.0161(15) 0.006(3)
C18A 0.020(4) 0.026(4) 0.026(4) 0.006(2) 0.015(3) 0.003(2)
S3A 0.017(3) 0.0183(13) 0.0194(16) 0.0013(10) 0.0160(12) -0.0038(15)

loop_
_atom_type_symbol
_atom_type_description
_atom_type_scat_dispersion_real
_atom_type_scat_dispersion_imag
_atom_type_scat_source
C C 0.0181 0.0091 'International Tables Vol C Tables 4.2.6.8 and 6.1.1.4'
H H 0.0000 0.0000 'International Tables Vol C Tables 4.2.6.8 and 6.1.1.4'
O O 0.0492 0.0322 'International Tables Vol C Tables 4.2.6.8 and 6.1.1.4'
P P 0.2955 0.4335 'International Tables Vol C Tables 4.2.6.8 and 6.1.1.4'
S S 0.3331 0.5567 'International Tables Vol C Tables 4.2.6.8 and 6.1.1.4'
Mn Mn -0.5299 2.8052 'International Tables Vol C Tables 4.2.6.8 and 6.1.1.4'

loop_
_geom_angle_atom_site_label_1
_geom_angle_atom_site_label_2
_geom_angle_atom_site_label_3
_geom_angle
C3 Mn1 C2 96.26(9)
C3 Mn1 C1 88.35(9)
C2 Mn1 C1 91.07(9)
C3 Mn1 C4 91.30(9)
C2 Mn1 C4 91.87(9)
C1 Mn1 C4 177.06(9)
C3 Mn1 C7 171.12(9)
C2 Mn1 C7 92.48(8)
C1 Mn1 C7 93.08(8)
C4 Mn1 C7 86.82(8)
C3 Mn1 P1 95.72(7)
C2 Mn1 P1 167.77(7)
C1 Mn1 P1 86.83(7)
C4 Mn1 P1 90.30(7)
C7 Mn1 P1 75.63(5)
C5 Mn2 C6 88.83(10)
C5 Mn2 C10 125.75(9)
C6 Mn2 C10 95.22(9)
C5 Mn2 C9 95.30(9)
C6 Mn2 C9 119.92(9)
C10 Mn2 C9 37.80(8)
C5 Mn2 C8 93.78(9)
C6 Mn2 C8 158.70(9)
C10 Mn2 C8 66.24(8)
C9 Mn2 C8 38.79(8)
C5 Mn2 C7 121.42(9)
C6 Mn2 C7 149.22(8)
C10 Mn2 C7 72.59(8)
C9 Mn2 C7 66.88(8)
C8 Mn2 C7 37.65(8)
C5 Mn2 P1 93.77(7)
C6 Mn2 P1 98.95(7)
C10 Mn2 P1 138.22(6)
C9 Mn2 P1 140.16(6)
C8 Mn2 P1 101.96(6)
C7 Mn2 P1 75.31(5)
C5 Mn2 S1 163.62(7)
C6 Mn2 S1 105.36(7)
C10 Mn2 S1 46.18(6)
C9 Mn2 S1 70.69(6)
C8 Mn2 S1 70.02(6)
C7 Mn2 S1 45.91(5)
P1 Mn2 S1 92.08(2)
C15 P1 C11 101.6(6)
C15 P1 C15A 7.6(14)
C11 P1 C15A 98.9(14)
C15 P1 C11A 97.3(14)
C11 P1 C11A 8.3(14)
C15A P1 C11A 96(2)
C15 P1 Mn2 112.3(3)
C11 P1 Mn2 118.1(2)
C15A P1 Mn2 119.6(11)
C11A P1 Mn2 114.3(14)
C15 P1 Mn1 113.5(5)
C11 P1 Mn1 113.85(15)
C15A P1 Mn1 108.7(13)
C11A P1 Mn1 122.1(13)
Mn2 P1 Mn1 98.14(2)
C10 S1 C7 93.91(10)
C10 S1 Mn2 61.60(7)
C7 S1 Mn2 63.83(6)
O1 C1 Mn1 177.79(19)
O2 C2 Mn1 178.48(18)
O3 C3 Mn1 179.6(2)
O4 C4 Mn1 178.9(2)
O5 C5 Mn2 179.4(2)
O6 C6 Mn2 177.65(19)
C8 C7 S1 108.07(15)
C8 C7 Mn1 130.68(15)
S1 C7 Mn1 118.63(11)
C8 C7 Mn2 70.44(11)
S1 C7 Mn2 70.27(7)
Mn1 C7 Mn2 110.34(9)
C7 C8 C9 114.51(19)
C7 C8 Mn2 71.92(12)
C9 C8 Mn2 69.64(12)
C7 C8 H8 124.2(16)
C9 C8 H8 121.1(16)
Mn2 C8 H8 123.8(16)
C10 C9 C8 112.8(2)
C10 C9 Mn2 70.18(13)
C8 C9 Mn2 71.57(12)
C10 C9 H9 124.1(16)
C8 C9 H9 123.0(16)
Mn2 C9 H9 124.5(16)
C9 C10 S1 110.42(16)
C9 C10 Mn2 72.02(13)
S1 C10 Mn2 72.22(8)
C9 C10 H10 127.2(14)
S1 C10 H10 122.3(14)
Mn2 C10 H10 125.1(14)
C12 C11 S2 107.1(9)
C12 C11 P1 133.0(9)
S2 C11 P1 119.9(4)
C11 C12 C13 117.8(14)
C11 C12 H12 121.1
C13 C12 H12 121.1
C14 C13 C12 110.8(9)
C14 C13 H13 124.6
C12 C13 H13 124.6
C13 C14 S2 111.5(3)
C13 C14 H14 124.3
S2 C14 H14 124.3
C14 S2 C11 92.8(3)
C12A C11A S2A 120(4)
C12A C11A P1 128(4)
S2A C11A P1 112(2)
C11A C12A C13A 112(4)
C11A C12A H12A 123.8
C13A C12A H12A 123.7
C14A C13A C12A 112(3)
C14A C13A H13A 124.0
C12A C13A H13A 124.1
C13A C14A S2A 113(3)
C13A C14A H14A 123.5
S2A C14A H14A 123.5
C11A S2A C14A 83(2)
C16 C15 S3 108.4(12)
C16 C15 P1 131.0(11)
S3 C15 P1 120.0(8)
C15 C16 C17 116.0(13)
C15 C16 H16 122.0
C17 C16 H16 122.0
C18 C17 C16 111.3(8)
C18 C17 H17 124.3
C16 C17 H17 124.3
C17 C18 S3 110.2(5)
C17 C18 H18 124.9
S3 C18 H18 124.9
C18 S3 C15 93.9(6)
C16A C15A S3A 115(4)
C16A C15A P1 127(3)
S3A C15A P1 117.7(18)
C15A C16A C17A 109(3)
C15A C16A H16A 125.7
C17A C16A H16A 125.3
C18A C17A C16A 116(2)
C18A C17A H17A 122.2
C16A C17A H17A 122.2
C17A C18A S3A 111.8(19)
C17A C18A H18A 124.1
S3A C18A H18A 124.1
C18A S3A C15A 87.7(16)

loop_
_geom_bond_atom_site_label_1
_geom_bond_atom_site_label_2
_geom_bond_distance
Mn1 C3 1.828(2)
Mn1 C2 1.832(2)
Mn1 C1 1.848(2)
Mn1 C4 1.849(2)
Mn1 C7 2.077(2)
Mn1 P1 2.3681(6)
Mn2 C5 1.781(2)
Mn2 C6 1.786(2)
Mn2 C10 2.130(2)
Mn2 C9 2.153(2)
Mn2 C8 2.179(2)
Mn2 C7 2.198(2)
Mn2 P1 2.2777(6)
Mn2 S1 2.3056(6)
P1 C15 1.786(16)
P1 C11 1.799(7)
P1 C15A 1.91(4)
P1 C11A 1.96(5)
S1 C10 1.747(2)
S1 C7 1.7592(19)
O1 C1 1.138(3)
O2 C2 1.146(3)
O3 C3 1.145(3)
O4 C4 1.141(3)
O5 C5 1.156(3)
O6 C6 1.159(3)
C7 C8 1.412(3)
C8 C9 1.439(3)
C8 H8 0.86(2)
C9 C10 1.388(3)
C9 H9 0.89(3)
C10 H10 0.98(3)
C11 C12 1.36(2)
C11 S2 1.743(3)
C12 C13 1.39(2)
C12 H12 0.9500
C13 C14 1.359(5)
C13 H13 0.9500
C14 S2 1.722(4)
C14 H14 0.9500
C11A C12A 1.13(4)
C11A S2A 1.73(6)
C12A C13A 1.40(5)
C12A H12A 0.9500
C13A C14A 1.26(4)
C13A H13A 0.9500
C14A S2A 1.76(5)
C14A H14A 0.9500
C15 C16 1.324(19)
C15 S3 1.759(9)
C16 C17 1.464(18)
C16 H16 0.9500
C17 C18 1.372(9)
C17 H17 0.9500
C18 S3 1.725(5)
C18 H18 0.9500
C15A C16A 1.25(4)
C15A S3A 1.74(5)
C16A C17A 1.38(4)
C16A H16A 0.9500
C17A C18A 1.30(3)
C17A H17A 0.9500
C18A S3A 1.67(3)
C18A H18A 0.9500
